data_4073348
loop_
_publ_author_name
'Bruce, Michael I.'
'Costuas, Karine'
'Ellis, Ben G.'
'Halet, Jean-Fran\,cois'
'Low, Paul J.'
'Moubaraki, Boujemaa'
'Murray, Keith S.'
'Oudda\"i, Nadia'
'Perkins, Gary J.'
'Skelton, Brian W.'
'White, Allan H.'

_publ_section_title
;
 Redox-Active Complexes Containing Group 8 Metal Centers Linked by
 C2Bridges
;
_journal_issue 15
_journal_name_full Organometallics
_journal_page_first 3735
_journal_paper_doi 10.1021/om7002859
_journal_volume 26
_journal_year 2007
_chemical_formula_moiety 'C64 H58 P4 Ru2, F6 P2'
_chemical_formula_sum 'C64 H58 F6 P5 Ru2'
_chemical_formula_weight 1298.17
_space_group_IT_number 14
_symmetry_cell_setting monoclinic
_symmetry_space_group_name_Hall '-P 2yn'
_symmetry_space_group_name_H-M 'P 1 21/n 1'
_cell_angle_alpha 90.00000
_cell_angle_beta 95.480(10)
_cell_angle_gamma 90.00000
_cell_formula_units_Z 4
_cell_length_a 20.783(10)
_cell_length_b 12.954(8)
_cell_length_c 22.973(10)
_cell_measurement_reflns_used 2393
_cell_measurement_temperature 150(2)
_cell_measurement_theta_max 24.22
_cell_measurement_theta_min 2.52
_cell_volume 6157(6)
_computing_cell_refinement 'Siemens SAINT (Siemens, 1995)'
_computing_data_collection 'Siemens SMART (Siemens, 1995)'
_computing_data_reduction 'xtal ADDREF SORTRF'
_computing_molecular_graphics xtal
_computing_publication_material 'xtal BONDLA CIFIO'
_computing_structure_refinement 'xtal CRYLSQ'
_computing_structure_solution xtal
_diffrn_ambient_temperature 150(2)
_diffrn_measured_fraction_theta_full 1.0
_diffrn_measured_fraction_theta_max 1.0
_diffrn_measurement_device_type
;
Bruker SMART CCD diffractometer
;
_diffrn_measurement_method '\w scans'
_diffrn_radiation_detector 'CCD area detector'
_diffrn_radiation_monochromator graphite
_diffrn_radiation_source 'sealed tube'
_diffrn_radiation_type 'Mo K\a'
_diffrn_radiation_wavelength .71073
_diffrn_reflns_av_R_equivalents .292
_diffrn_reflns_av_sigmaI/netI .434
_diffrn_reflns_limit_h_max 24
_diffrn_reflns_limit_h_min -24
_diffrn_reflns_limit_k_max 15
_diffrn_reflns_limit_k_min -15
_diffrn_reflns_limit_l_max 27
_diffrn_reflns_limit_l_min -26
_diffrn_reflns_number 41287
_diffrn_reflns_theta_full 25.3
_diffrn_reflns_theta_max 25.3
_diffrn_reflns_theta_min 1.26
_diffrn_standards_decay_% 0
_diffrn_standards_number 0
_exptl_absorpt_coefficient_mu .676
_exptl_absorpt_correction_T_max 1
_exptl_absorpt_correction_T_min .69
_exptl_absorpt_correction_type multi-scan
_exptl_absorpt_process_details
;
 SADABS; Sheldrick, 1996
;
_exptl_crystal_colour dark_red
_exptl_crystal_density_diffrn 1.401
_exptl_crystal_density_method 'not measured'
_exptl_crystal_description bar
_exptl_crystal_F_000 2636
_exptl_crystal_size_max .13
_exptl_crystal_size_mid .05
_exptl_crystal_size_min .04
_refine_diff_density_max 3.372
_refine_diff_density_min -1.5
_refine_ls_extinction_method none
_refine_ls_goodness_of_fit_all .894
_refine_ls_goodness_of_fit_ref 1.064
_refine_ls_hydrogen_treatment noref
_refine_ls_matrix_type full
_refine_ls_number_constraints 0
_refine_ls_number_parameters 378
_refine_ls_number_reflns 3281
_refine_ls_number_restraints 0
_refine_ls_R_factor_all .321
_refine_ls_R_factor_gt .125
_refine_ls_shift/su_max .031
_refine_ls_shift/su_mean .002
_refine_ls_structure_factor_coef F
_refine_ls_weighting_details
;
 w=1/(sig^2(F) + .05F + .01F^2)
;
_refine_ls_weighting_scheme calc
_refine_ls_wR_factor_all .228
_refine_ls_wR_factor_ref .149
_reflns_d_resolution_high .83
_reflns_d_resolution_low 16.075
_reflns_Friedel_coverage 0
_reflns_limit_h_max 24
_reflns_limit_h_min 0
_reflns_limit_k_max 15
_reflns_limit_k_min 0
_reflns_limit_l_max 27
_reflns_limit_l_min -27
_reflns_number_gt 3281
_reflns_number_total 10951
_reflns_threshold_expression 'F    > 4.00 sig(F   )'
_cod_data_source_file om7002859-file001.cif
_cod_data_source_block br1030
_cod_original_sg_symbol_Hall -p_2yn
_cod_original_sg_symbol_H-M P_1_21/n_1
_cod_database_code 4073348

loop_
_symmetry_equiv_pos_as_xyz
+x,+y,+z
1/2-x,1/2+y,1/2-z
-x,-y,-z
1/2+x,1/2-y,1/2+z

loop_
_atom_site_label
_atom_site_fract_x
_atom_site_fract_y
_atom_site_fract_z
_atom_site_U_iso_or_equiv
_atom_site_adp_type
_atom_site_occupancy
Ru1 .43778(13) .5287(2) .77231(12) .0366(16) Uani 1.00000
Ru2 .42240(12) .9256(2) .71972(13) .0390(17) Uani 1.00000
P11 .5466(4) .5430(7) .8048(4) .040(5) Uani 1.00000
C1111 .5877(13) .432(2) .8451(12) .025(7) Uiso 1.00000
C1112 .6258(16) .435(3) .9015(15) .047(9) Uiso 1.00000
C1113 .6487(18) .347(3) .9289(17) .058(11) Uiso 1.00000
C1114 .6417(19) .248(3) .9043(17) .069(12) Uiso 1.00000
C1115 .6078(17) .241(3) .8464(15) .054(10) Uiso 1.00000
C1116 .5808(17) .324(3) .8174(16) .053(10) Uiso 1.00000
C1121 .6063(16) .572(3) .7518(15) .046(9) Uiso 1.00000
C1122 .6743(19) .595(3) .7662(17) .061(11) Uiso 1.00000
C1123 .7176(18) .620(3) .7276(17) .057(10) Uiso 1.00000
C1124 .6958(19) .618(3) .6668(18) .066(12) Uiso 1.00000
C1125 .6289(17) .598(3) .6486(15) .050(10) Uiso 1.00000
C1126 .5867(17) .577(3) .6912(16) .051(10) Uiso 1.00000
C110 .5542(16) .649(3) .8624(15) .049(10) Uiso 1.00000
C120 .5041(15) .638(2) .9055(14) .038(8) Uiso 1.00000
P12 .4240(4) .5858(7) .8660(4) .041(5) Uani 1.00000
C1211 .3976(17) .483(3) .9156(15) .049(9) Uiso 1.00000
C1212 .4405(15) .393(3) .9238(14) .044(9) Uiso 1.00000
C1213 .4197(16) .304(3) .9567(15) .051(10) Uiso 1.00000
C1214 .3597(17) .305(3) .9817(15) .051(10) Uiso 1.00000
C1215 .3178(17) .394(3) .9691(16) .056(10) Uiso 1.00000
C1216 .3385(15) .478(3) .9384(14) .040(8) Uiso 1.00000
C1221 .3626(14) .687(2) .8731(13) .037(8) Uiso 1.00000
C1222 .3037(14) .689(2) .8329(13) .033(8) Uiso 1.00000
C1223 .2503(14) .753(2) .8409(13) .037(8) Uiso 1.00000
C1224 .2526(14) .823(2) .8904(14) .037(8) Uiso 1.00000
C1225 .3098(14) .825(2) .9298(13) .034(8) Uiso 1.00000
C1226 .3641(14) .757(2) .9233(13) .036(8) Uiso 1.00000
C1 .4430(13) .679(2) .7524(12) .028(7) Uiso 1.00000
C2 .4367(13) .775(2) .7407(12) .022(6) Uiso 1.00000
P21 .5242(4) .9353(7) .6868(4) .044(5) Uani 1.00000
C2111 .5483(15) 1.069(3) .6634(14) .041(9) Uiso 1.00000
C2112 .5113(16) 1.119(3) .6154(15) .048(9) Uiso 1.00000
C2113 .5244(16) 1.221(3) .5968(15) .051(10) Uiso 1.00000
C2114 .5776(18) 1.278(3) .6267(16) .059(11) Uiso 1.00000
C2115 .6120(17) 1.231(3) .6784(16) .057(10) Uiso 1.00000
C2116 .6002(16) 1.125(3) .6936(15) .049(9) Uiso 1.00000
C2121 .5950(15) .902(2) .7406(14) .038(8) Uiso 1.00000
C2122 .6586(19) .885(3) .7199(17) .062(11) Uiso 1.00000
C2123 .714(2) .873(3) .763(2) .079(13) Uiso 1.00000
C2124 .7046(19) .881(3) .8203(18) .063(11) Uiso 1.00000
C2125 .644(2) .896(3) .8423(19) .075(13) Uiso 1.00000
C2126 .5877(17) .907(3) .7976(17) .057(11) Uiso 1.00000
C210 .5288(17) .853(3) .6176(16) .054(10) Uiso 1.00000
C220 .4688(15) .780(2) .6072(14) .046(9) Uiso 1.00000
P22 .3958(4) .8482(7) .6291(4) .043(5) Uani 1.00000
C2211 .3666(16) .930(3) .5650(15) .047(9) Uiso 1.00000
C2212 .3438(17) 1.034(3) .5708(15) .054(10) Uiso 1.00000
C2213 .3234(18) 1.097(3) .5235(17) .060(11) Uiso 1.00000
C2214 .322(2) 1.059(3) .4649(17) .069(12) Uiso 1.00000
C2215 .3422(18) .958(3) .4534(16) .062(11) Uiso 1.00000
C2216 .3679(18) .895(3) .5031(17) .060(11) Uiso 1.00000
C2221 .3285(16) .750(3) .6213(14) .047(9) Uiso 1.00000
C2222 .2781(15) .759(3) .6579(13) .038(8) Uiso 1.00000
C2223 .2241(14) .688(2) .6493(13) .035(8) Uiso 1.00000
C2224 .2196(15) .616(2) .6068(14) .038(8) Uiso 1.00000
C2225 .2704(17) .607(3) .5697(15) .048(9) Uiso 1.00000
C2226 .3247(16) .670(3) .5745(15) .048(10) Uiso 1.00000
C101 .3978(15) .460(2) .6812(13) .037(8) Uiso 1.00000
C102 .4397(14) .387(2) .7142(14) .035(8) Uiso 1.00000
C103 .4076(14) .361(2) .7627(13) .032(8) Uiso 1.00000
C104 .3508(17) .418(3) .7659(15) .050(9) Uiso 1.00000
C105 .3453(15) .486(2) .7121(14) .037(8) Uiso 1.00000
C201 .4090(18) .994(3) .8098(17) .060(11) Uiso 1.00000
C202 .4355(15) 1.069(2) .7790(14) .040(8) Uiso 1.00000
C203 .3922(16) 1.097(3) .7276(15) .047(9) Uiso 1.00000
C204 .3353(15) 1.025(2) .7306(13) .039(8) Uiso 1.00000
C205 .3443(17) .959(3) .7815(15) .051(10) Uiso 1.00000
P1 .50003 .50001 .50000 .053(9) Uani 1.00000
F11 .5416(14) .607(2) .5069(12) .11(2) Uani 1.00000
F12 .4334(12) .5666(19) .4891(10) .087(16) Uani 1.00000
F13 .4930(10) .4999(16) .5722(9) .068(14) Uani 1.00000
P2 .49998 1.00000 1.00000 .072(10) Uani 1.00000
F21 .4276(13) 1.029(2) .9720(14) .13(2) Uani 1.00000
F22 .5064(13) .911(2) .9498(13) .11(2) Uani 1.00000
F23 .5277(17) 1.086(2) .9584(16) .15(3) Uani 1.00000
H1112 .63041 .50126 .92304 .06600 Uiso 1.00000
H1113 .67222 .35396 .96982 .06800 Uiso 1.00000
H1114 .66142 .18645 .92360 .08500 Uiso 1.00000
H1115 .59988 .17438 .82663 .09200 Uiso 1.00000
H1116 .56013 .32212 .77700 .06900 Uiso 1.00000
H1122 .68860 .58922 .80635 .06800 Uiso 1.00000
H1123 .76014 .63393 .74300 .07800 Uiso 1.00000
H1124 .72693 .64385 .63904 .08900 Uiso 1.00000
H1125 .61698 .58827 .60652 .07700 Uiso 1.00000
H1126 .54014 .57337 .67887 .07000 Uiso 1.00000
H110a .59821 .65075 .87846 .05500 Uiso 1.00000
H110b .54904 .71528 .83850 .05500 Uiso 1.00000
H120a .49674 .70645 .92174 .05300 Uiso 1.00000
H120b .52053 .59483 .93561 .05300 Uiso 1.00000
H1212 .48135 .39105 .90827 .04900 Uiso 1.00000
H1213 .44978 .24200 .96328 .07500 Uiso 1.00000
H1214 .34177 .24549 1.00519 .06400 Uiso 1.00000
H1215 .27583 .39486 .98513 .06300 Uiso 1.00000
H1216 .30910 .53790 .93037 .05100 Uiso 1.00000
H1222 .30231 .64288 .79818 .04900 Uiso 1.00000
H1223 .20976 .75033 .81646 .06400 Uiso 1.00000
H1224 .21973 .87186 .89444 .06200 Uiso 1.00000
H1225 .31443 .87056 .96461 .05300 Uiso 1.00000
H1226 .40379 .76062 .94977 .05000 Uiso 1.00000
H2112 .47601 1.08001 .59344 .07200 Uiso 1.00000
H2113 .49691 1.25748 .56750 .07700 Uiso 1.00000
H2114 .59345 1.33725 .60792 .06900 Uiso 1.00000
H2115 .64246 1.27057 .70068 .06400 Uiso 1.00000
H2116 .62539 1.09043 .72461 .05500 Uiso 1.00000
H2122 .66422 .87958 .67870 .09400 Uiso 1.00000
H2123 .75441 .85778 .75152 .09200 Uiso 1.00000
H2124 .74458 .87702 .84865 .08100 Uiso 1.00000
H2125 .64087 .90692 .88227 .07400 Uiso 1.00000
H2126 .54572 .90793 .81456 .07800 Uiso 1.00000
H210a .53118 .89808 .58350 .08400 Uiso 1.00000
H210b .56922 .81376 .62034 .08400 Uiso 1.00000
H220a .47580 .71632 .62993 .04800 Uiso 1.00000
H220b .46121 .75728 .56659 .04800 Uiso 1.00000
H2212 .34139 1.06221 .61229 .06500 Uiso 1.00000
H2213 .30940 1.16904 .52954 .07300 Uiso 1.00000
H2214 .30615 1.10260 .43217 .11900 Uiso 1.00000
H2215 .34552 .93159 .41247 .08000 Uiso 1.00000
H2216 .38632 .82736 .49745 .07400 Uiso 1.00000
H2222 .28044 .80516 .69232 .05700 Uiso 1.00000
H2223 .18764 .69508 .67615 .05100 Uiso 1.00000
H2224 .18115 .57261 .60196 .08000 Uiso 1.00000
H2225 .26549 .55308 .54003 .07900 Uiso 1.00000
H2226 .35887 .65954 .55121 .05900 Uiso 1.00000
H101 .40823 .49049 .64251 .05600 Uiso 1.00000
H102 .48138 .36103 .70246 .05500 Uiso 1.00000
H103 .42402 .30286 .79001 .07500 Uiso 1.00000
H104 .32567 .41478 .79855 .07000 Uiso 1.00000
H105 .30782 .52873 .70232 .04800 Uiso 1.00000
H201 .42753 .96108 .84484 .08000 Uiso 1.00000
H202 .47537 1.10216 .78806 .06400 Uiso 1.00000
H203 .39747 1.14846 .69791 .05500 Uiso 1.00000
H204 .29896 1.01866 .70205 .06300 Uiso 1.00000
H205 .31291 .91682 .79615 .04900 Uiso 1.00000

loop_
_atom_site_aniso_label
_atom_site_aniso_U_11
_atom_site_aniso_U_22
_atom_site_aniso_U_33
_atom_site_aniso_U_12
_atom_site_aniso_U_13
_atom_site_aniso_U_23
Ru1 .0325(15) .0279(16) .0461(19) -.0010(14) -.0139(13) -.0026(14)
Ru2 .0307(15) .0328(17) .052(2) -.0023(14) -.0023(14) -.0008(15)
P11 .031(5) .035(6) .051(6) .006(4) -.007(5) .005(5)
P12 .038(5) .034(5) .048(6) -.003(4) -.011(5) -.003(5)
P21 .040(5) .030(5) .057(6) .002(4) -.018(5) .000(5)
P22 .032(5) .037(6) .059(7) -.003(4) -.003(5) .007(5)
P1 .068(10) .049(10) .040(9) .017(8) .000(8) -.000(7)
F11 .14(2) .09(2) .10(2) .000(19) .002(19) .029(17)
F12 .093(17) .100(18) .069(16) .051(15) .016(14) -.003(14)
F13 .073(14) .068(15) .064(14) .012(12) .001(12) .014(11)
P2 .082(11) .032(9) .094(13) .005(8) -.041(10) .000(9)
F21 .09(2) .10(2) .19(3) .043(16) -.07(2) -.03(2)
F22 .11(2) .09(2) .13(2) -.011(16) -.046(18) -.009(18)
F23 .16(3) .09(2) .20(3) .01(2) .03(3) .06(2)

loop_
_atom_type_symbol
_atom_type_oxidation_number
_atom_type_number_in_cell
_atom_type_scat_dispersion_real
_atom_type_scat_dispersion_imag
_atom_type_scat_source
C 0 256 .002 .002 'Int Tables Vol IV Tables 2.2B and 2.3.1'
H 0 232 0 0 'Int Tables Vol IV Tables 2.2B and 2.3.1'
F 0 24 .014 .01 'Int Tables Vol IV Tables 2.2B and 2.3.1'
P 0 20 .09 .095 'Int Tables Vol IV Tables 2.2B and 2.3.1'
Ru 0 8 -1.42 .836 'Int Tables Vol IV Tables 2.2B and 2.3.1'

loop_
_geom_angle_atom_site_label_1
_geom_angle_atom_site_label_2
_geom_angle_atom_site_label_3
_geom_angle_site_symmetry_1
_geom_angle_site_symmetry_3
_geom_angle
P11 Ru1 P12 . . 83.0(3)
P11 Ru1 C1 . . 85.6(8)
P11 Ru1 C101 . . 124.6(8)
P11 Ru1 C102 . . 100.5(8)
P11 Ru1 C103 . . 111.1(8)
P11 Ru1 C104 . . 143.7(9)
P11 Ru1 C105 . . 159.3(8)
P12 Ru1 C1 . . 85.2(9)
P12 Ru1 C101 . . 151.9(8)
P12 Ru1 C102 . . 144.4(8)
P12 Ru1 C103 . . 109.8(8)
P12 Ru1 C104 . . 95.3(9)
P12 Ru1 C105 . . 117.4(8)
C1 Ru1 C101 . . 100.7(11)
C1 Ru1 C102 . . 130.3(12)
C1 Ru1 C103 . . 158.3(11)
C1 Ru1 C104 . . 130.6(12)
C1 Ru1 C105 . . 99.0(11)
C101 Ru1 C102 . . 36.7(10)
C101 Ru1 C103 . . 58.7(11)
C101 Ru1 C104 . . 60.0(12)
C101 Ru1 C105 . . 34.7(11)
C102 Ru1 C103 . . 35.7(11)
C102 Ru1 C104 . . 61.1(12)
C102 Ru1 C105 . . 61.2(11)
C103 Ru1 C104 . . 35.7(11)
C103 Ru1 C105 . . 60.5(11)
C104 Ru1 C105 . . 38.1(11)
C2 Ru2 P21 . . 90.7(8)
C2 Ru2 P22 . . 79.4(8)
C2 Ru2 C201 . . 100.7(12)
C2 Ru2 C202 . . 129.0(11)
C2 Ru2 C203 . . 159.8(12)
C2 Ru2 C204 . . 128.7(11)
C2 Ru2 C205 . . 97.6(12)
P21 Ru2 P22 . . 83.0(3)
P21 Ru2 C201 . . 117.8(10)
P21 Ru2 C202 . . 95.1(8)
P21 Ru2 C203 . . 103.7(9)
P21 Ru2 C204 . . 140.6(9)
P21 Ru2 C205 . . 155.8(9)
P22 Ru2 C201 . . 159.1(10)
P22 Ru2 C202 . . 151.6(8)
P22 Ru2 C203 . . 116.0(9)
P22 Ru2 C204 . . 102.8(8)
P22 Ru2 C205 . . 120.9(9)
C201 Ru2 C202 . . 34.2(13)
C201 Ru2 C203 . . 60.1(13)
C201 Ru2 C204 . . 60.7(12)
C201 Ru2 C205 . . 38.3(13)
C202 Ru2 C203 . . 36.8(11)
C202 Ru2 C204 . . 61.6(11)
C202 Ru2 C205 . . 62.1(12)
C203 Ru2 C204 . . 38.5(12)
C203 Ru2 C205 . . 63.7(12)
C204 Ru2 C205 . . 37.0(12)
Ru1 P11 C1111 . . 118.8(9)
Ru1 P11 C1121 . . 119.8(11)
Ru1 P11 C110 . . 107.2(11)
C1111 P11 C1121 . . 100.2(14)
C1111 P11 C110 . . 101.9(14)
C1121 P11 C110 . . 107.1(15)
P11 C1111 C1112 . . 127(2)
P11 C1111 C1116 . . 118(2)
C1112 C1111 C1116 . . 114(3)
C1111 C1112 C1113 . . 122(3)
C1111 C1112 H1112 . . 119
C1113 C1112 H1112 . . 119
C1112 C1113 C1114 . . 124(3)
C1112 C1113 H1113 . . 118
C1114 C1113 H1113 . . 118
C1113 C1114 C1115 . . 117(3)
C1113 C1114 H1114 . . 122
C1115 C1114 H1114 . . 120
C1114 C1115 C1116 . . 123(3)
C1114 C1115 H1115 . . 122
C1116 C1115 H1115 . . 115
C1111 C1116 C1115 . . 120(3)
C1111 C1116 H1116 . . 115
C1115 C1116 H1116 . . 124
P11 C1121 C1122 . . 126(3)
P11 C1121 C1126 . . 120(2)
C1122 C1121 C1126 . . 113(3)
C1121 C1122 C1123 . . 126(3)
C1121 C1122 H1122 . . 114
C1123 C1122 H1122 . . 119
C1122 C1123 C1124 . . 118(3)
C1122 C1123 H1123 . . 117
C1124 C1123 H1123 . . 125
C1123 C1124 C1125 . . 120(4)
C1123 C1124 H1124 . . 117
C1125 C1124 H1124 . . 123
C1124 C1125 C1126 . . 119(3)
C1124 C1125 H1125 . . 117
C1126 C1125 H1125 . . 123
C1121 C1126 C1125 . . 124(3)
C1121 C1126 H1126 . . 118
C1125 C1126 H1126 . . 118
P11 C110 C120 . . 112(2)
P11 C110 H110a . . 108
P11 C110 H110b . . 104
C120 C110 H110a . . 116
C120 C110 H110b . . 113
H110a C110 H110b . . 104
C110 C120 P12 . . 110(2)
C110 C120 H120a . . 108
C110 C120 H120b . . 109
P12 C120 H120a . . 110
P12 C120 H120b . . 112
H120a C120 H120b . . 109
Ru1 P12 C120 . . 111.6(10)
Ru1 P12 C1211 . . 114.1(11)
Ru1 P12 C1221 . . 117.1(10)
C120 P12 C1211 . . 104.5(14)
C120 P12 C1221 . . 106.4(14)
C1211 P12 C1221 . . 101.9(15)
P12 C1211 C1212 . . 116(3)
P12 C1211 C1216 . . 126(3)
C1212 C1211 C1216 . . 118(3)
C1211 C1212 C1213 . . 119(3)
C1211 C1212 H1212 . . 121
C1213 C1212 H1212 . . 120
C1212 C1213 C1214 . . 121(3)
C1212 C1213 H1213 . . 119
C1214 C1213 H1213 . . 120
C1213 C1214 C1215 . . 117(3)
C1213 C1214 H1214 . . 126
C1215 C1214 H1214 . . 117
C1214 C1215 C1216 . . 121(3)
C1214 C1215 H1215 . . 118
C1216 C1215 H1215 . . 121
C1211 C1216 C1215 . . 124(3)
C1211 C1216 H1216 . . 116
C1215 C1216 H1216 . . 119
P12 C1221 C1222 . . 120(2)
P12 C1221 C1226 . . 123(2)
C1222 C1221 C1226 . . 116(3)
C1221 C1222 C1223 . . 123(3)
C1221 C1222 H1222 . . 117
C1223 C1222 H1222 . . 120
C1222 C1223 C1224 . . 120(3)
C1222 C1223 H1223 . . 124
C1224 C1223 H1223 . . 116
C1223 C1224 C1225 . . 118(3)
C1223 C1224 H1224 . . 122
C1225 C1224 H1224 . . 120
C1224 C1225 C1226 . . 122(3)
C1224 C1225 H1225 . . 122
C1226 C1225 H1225 . . 115
C1221 C1226 C1225 . . 120(3)
C1221 C1226 H1226 . . 118
C1225 C1226 H1226 . . 122
Ru1 C1 C2 . . 171(2)
Ru2 C2 C1 . . 177(2)
Ru2 P21 C2111 . . 114.7(11)
Ru2 P21 C2121 . . 117.0(11)
Ru2 P21 C210 . . 111.1(11)
C2111 P21 C2121 . . 100.8(14)
C2111 P21 C210 . . 103.5(15)
C2121 P21 C210 . . 108.5(15)
P21 C2111 C2112 . . 119(2)
P21 C2111 C2116 . . 122(2)
C2112 C2111 C2116 . . 118(3)
C2111 C2112 C2113 . . 123(3)
C2111 C2112 H2112 . . 119
C2113 C2112 H2112 . . 118
C2112 C2113 C2114 . . 119(3)
C2112 C2113 H2113 . . 123
C2114 C2113 H2113 . . 118
C2113 C2114 C2115 . . 118(3)
C2113 C2114 H2114 . . 118
C2115 C2114 H2114 . . 123
C2114 C2115 C2116 . . 121(3)
C2114 C2115 H2115 . . 118
C2116 C2115 H2115 . . 121
C2111 C2116 C2115 . . 120(3)
C2111 C2116 H2116 . . 118
C2115 C2116 H2116 . . 122
P21 C2121 C2122 . . 120(2)
P21 C2121 C2126 . . 119(3)
C2122 C2121 C2126 . . 121(3)
C2121 C2122 C2123 . . 119(3)
C2121 C2122 H2122 . . 122
C2123 C2122 H2122 . . 120
C2122 C2123 C2124 . . 118(4)
C2122 C2123 H2123 . . 122
C2124 C2123 H2123 . . 120
C2123 C2124 C2125 . . 125(4)
C2123 C2124 H2124 . . 116
C2125 C2124 H2124 . . 119
C2124 C2125 C2126 . . 116(4)
C2124 C2125 H2125 . . 122
C2126 C2125 H2125 . . 122
C2121 C2126 C2125 . . 121(3)
C2121 C2126 H2126 . . 125
C2125 C2126 H2126 . . 113
P21 C210 C220 . . 111(2)
P21 C210 H210a . . 110
P21 C210 H210b . . 110
C220 C210 H210a . . 110
C220 C210 H210b . . 111
H210a C210 H210b . . 105
C210 C220 P22 . . 109(2)
C210 C220 H220a . . 111
C210 C220 H220b . . 113
P22 C220 H220a . . 110
P22 C220 H220b . . 110
H220a C220 H220b . . 104
Ru2 P22 C220 . . 108.3(10)
Ru2 P22 C2211 . . 119.6(11)
Ru2 P22 C2221 . . 119.0(11)
C220 P22 C2211 . . 105.4(16)
C220 P22 C2221 . . 105.7(15)
C2211 P22 C2221 . . 97.2(15)
P22 C2211 C2212 . . 123(3)
P22 C2211 C2216 . . 123(3)
C2212 C2211 C2216 . . 114(3)
C2211 C2212 C2213 . . 124(3)
C2211 C2212 H2212 . . 118
C2213 C2212 H2212 . . 118
C2212 C2213 C2214 . . 121(3)
C2212 C2213 H2213 . . 121
C2214 C2213 H2213 . . 118
C2213 C2214 C2215 . . 121(3)
C2213 C2214 H2214 . . 120
C2215 C2214 H2214 . . 119
C2214 C2215 C2216 . . 118(3)
C2214 C2215 H2215 . . 122
C2216 C2215 H2215 . . 119
C2211 C2216 C2215 . . 123(3)
C2211 C2216 H2216 . . 116
C2215 C2216 H2216 . . 121
P22 C2221 C2222 . . 118(2)
P22 C2221 C2226 . . 122(2)
C2222 C2221 C2226 . . 120(3)
C2221 C2222 C2223 . . 119(3)
C2221 C2222 H2222 . . 123
C2223 C2222 H2222 . . 118
C2222 C2223 C2224 . . 123(3)
C2222 C2223 H2223 . . 118
C2224 C2223 H2223 . . 119
C2223 C2224 C2225 . . 119(3)
C2223 C2224 H2224 . . 119
C2225 C2224 H2224 . . 122
C2224 C2225 C2226 . . 123(3)
C2224 C2225 H2225 . . 116
C2226 C2225 H2225 . . 121
C2221 C2226 C2225 . . 117(3)
C2221 C2226 H2226 . . 122
C2225 C2226 H2226 . . 122
Ru1 C101 C102 . . 68.9(17)
Ru1 C101 C105 . . 71.8(18)
Ru1 C101 H101 . . 123
C102 C101 C105 . . 110(3)
C102 C101 H101 . . 123
C105 C101 H101 . . 127
Ru1 C102 C101 . . 74.4(18)
Ru1 C102 C103 . . 72.0(18)
Ru1 C102 H102 . . 120
C101 C102 C103 . . 105(3)
C101 C102 H102 . . 125
C103 C102 H102 . . 130
Ru1 C103 C102 . . 72.3(18)
Ru1 C103 C104 . . 73.3(19)
Ru1 C103 H103 . . 125
C102 C103 C104 . . 113(3)
C102 C103 H103 . . 121
C104 C103 H103 . . 126
Ru1 C104 C103 . . 71.0(18)
Ru1 C104 C105 . . 71.8(18)
Ru1 C104 H104 . . 118
C103 C104 C105 . . 105(3)
C103 C104 H104 . . 123
C105 C104 H104 . . 132
Ru1 C105 C101 . . 73.5(17)
Ru1 C105 C104 . . 70.1(17)
Ru1 C105 H105 . . 127
C101 C105 C104 . . 106(3)
C101 C105 H105 . . 132
C104 C105 H105 . . 121
Ru2 C201 C202 . . 73(2)
Ru2 C201 C205 . . 71(2)
Ru2 C201 H201 . . 121
C202 C201 C205 . . 112(3)
C202 C201 H201 . . 128
C205 C201 H201 . . 120
Ru2 C202 C201 . . 72(2)
Ru2 C202 C203 . . 72.0(18)
Ru2 C202 H202 . . 124
C201 C202 C203 . . 110(3)
C201 C202 H202 . . 127
C203 C202 H202 . . 122
Ru2 C203 C202 . . 71.2(18)
Ru2 C203 C204 . . 68.6(17)
Ru2 C203 H203 . . 124
C202 C203 C204 . . 104(3)
C202 C203 H203 . . 129
C204 C203 H203 . . 127
Ru2 C204 C203 . . 72.8(18)
Ru2 C204 C205 . . 73(2)
Ru2 C204 H204 . . 118
C203 C204 C205 . . 111(3)
C203 C204 H204 . . 126
C205 C204 H204 . . 123
Ru2 C205 C201 . . 71(2)
Ru2 C205 C204 . . 70(2)
Ru2 C205 H205 . . 132
C201 C205 C204 . . 102(3)
C201 C205 H205 . . 130
C204 C205 H205 . . 126
F11 P1 F12 . . 90.1(13)
F11 P1 F13 . . 90.0(12)
F11 P1 F11 . '3 666' 180.0000
F11 P1 F12 . '3 666' 89.9(13)
F11 P1 F13 . '3 666' 90.0(12)
F12 P1 F13 . . 90.0(11)
F12 P1 F11 . '3 666' 89.9(13)
F12 P1 F12 . '3 666' 180.0000
F12 P1 F13 . '3 666' 90.0(11)
F13 P1 F11 . '3 666' 90.0(12)
F13 P1 F12 . '3 666' 90.0(11)
F13 P1 F13 . '3 666' 180.0000
F11 P1 F12 '3 666' '3 666' 90.1(13)
F11 P1 F13 '3 666' '3 666' 90.0(12)
F12 P1 F13 '3 666' '3 666' 90.0(11)
F21 P2 F22 . . 90.9(14)
F21 P2 F23 . . 88.7(16)
F21 P2 F21 . '3 677' 180.0000
F21 P2 F22 . '3 677' 89.1(14)
F21 P2 F23 . '3 677' 91.4(16)
F22 P2 F23 . . 90.6(15)
F22 P2 F21 . '3 677' 89.1(14)
F22 P2 F22 . '3 677' 180.0000
F22 P2 F23 . '3 677' 89.4(15)
F23 P2 F21 . '3 677' 91.3(16)
F23 P2 F22 . '3 677' 89.4(16)
F23 P2 F23 . '3 677' 180.0000
F21 P2 F22 '3 677' '3 677' 90.9(14)
F21 P2 F23 '3 677' '3 677' 88.7(16)
F22 P2 F23 '3 677' '3 677' 90.6(15)

loop_
_geom_bond_atom_site_label_1
_geom_bond_atom_site_label_2
_geom_bond_site_symmetry_2
_geom_bond_distance
Ru1 P11 . 2.320(8)
Ru1 P12 . 2.321(10)
Ru1 C1 . 2.00(3)
Ru1 C101 . 2.35(3)
Ru1 C102 . 2.28(3)
Ru1 C103 . 2.27(3)
Ru1 C104 . 2.30(3)
Ru1 C105 . 2.33(3)
Ru2 C2 . 2.02(3)
Ru2 P21 . 2.316(10)
Ru2 P22 . 2.329(10)
Ru2 C201 . 2.29(4)
Ru2 C202 . 2.30(3)
Ru2 C203 . 2.31(3)
Ru2 C204 . 2.26(3)
Ru2 C205 . 2.30(4)
P11 C1111 . 1.87(3)
P11 C1121 . 1.86(4)
P11 C110 . 1.90(4)
C1111 C1112 . 1.45(4)
C1111 C1116 . 1.54(5)
C1112 C1113 . 1.36(5)
C1112 H1112 . 1.00
C1113 C1114 . 1.40(6)
C1113 H1113 . 1.02
C1114 C1115 . 1.45(5)
C1114 H1114 . .99
C1115 C1116 . 1.36(5)
C1115 H1115 . .98
C1116 H1116 . .99
C1121 C1122 . 1.45(5)
C1121 C1126 . 1.41(5)
C1122 C1123 . 1.36(6)
C1122 H1122 . .95
C1123 C1124 . 1.43(5)
C1123 H1123 . .94
C1124 C1125 . 1.44(5)
C1124 H1124 . 1.01
C1125 C1126 . 1.40(5)
C1125 H1125 . .98
C1126 H1126 . .98
C110 C120 . 1.51(5)
C110 H110a . .95
C110 H110b . 1.02
C120 P12 . 1.94(3)
C120 H120a . .98
C120 H120b . .93
P12 C1211 . 1.87(4)
P12 C1221 . 1.85(3)
C1211 C1212 . 1.47(5)
C1211 C1216 . 1.38(5)
C1212 C1213 . 1.46(5)
C1212 H1212 . .95
C1213 C1214 . 1.42(5)
C1213 H1213 . 1.02
C1214 C1215 . 1.46(5)
C1214 H1214 . 1.03
C1215 C1216 . 1.39(5)
C1215 H1215 . .98
C1216 H1216 . .99
C1221 C1222 . 1.46(4)
C1221 C1226 . 1.47(4)
C1222 C1223 . 1.41(4)
C1222 H1222 . .99
C1223 C1224 . 1.45(4)
C1223 H1223 . .97
C1224 C1225 . 1.43(4)
C1224 H1224 . .94
C1225 C1226 . 1.45(4)
C1225 H1225 . .99
C1226 H1226 . .98
C1 C2 . 1.28(4)
P21 C2111 . 1.89(3)
P21 C2121 . 1.88(3)
P21 C210 . 1.92(4)
C2111 C2112 . 1.43(5)
C2111 C2116 . 1.42(5)
C2112 C2113 . 1.43(5)
C2112 H2112 . .99
C2113 C2114 . 1.44(5)
C2113 H2113 . .96
C2114 C2115 . 1.46(5)
C2114 H2114 . .96
C2115 C2116 . 1.45(5)
C2115 H2115 . .93
C2116 H2116 . .95
C2121 C2122 . 1.46(5)
C2121 C2126 . 1.33(5)
C2122 C2123 . 1.44(6)
C2122 H2122 . .97
C2123 C2124 . 1.36(6)
C2123 H2123 . .93
C2124 C2125 . 1.41(6)
C2124 H2124 . 1.01
C2125 C2126 . 1.49(5)
C2125 H2125 . .94
C2126 H2126 . .99
C210 C220 . 1.57(5)
C210 H210a . .98
C210 H210b . .98
C220 P22 . 1.86(3)
C220 H220a . .98
C220 H220b . .98
P22 C2211 . 1.87(4)
P22 C2221 . 1.89(3)
C2211 C2212 . 1.44(5)
C2211 C2216 . 1.49(5)
C2212 C2213 . 1.39(5)
C2212 H2212 . 1.03
C2213 C2214 . 1.43(6)
C2213 H2213 . .99
C2214 C2215 . 1.41(6)
C2214 H2214 . .97
C2215 C2216 . 1.46(5)
C2215 H2215 . 1.01
C2216 H2216 . .97
C2221 C2222 . 1.41(5)
C2221 C2226 . 1.49(5)
C2222 C2223 . 1.45(4)
C2222 H2222 . .99
C2223 C2224 . 1.35(4)
C2223 H2223 . 1.03
C2224 C2225 . 1.42(5)
C2224 H2224 . .97
C2225 C2226 . 1.39(5)
C2225 H2225 . .98
C2226 H2226 . .94
C101 C102 . 1.46(4)
C101 C105 . 1.40(5)
C101 H101 . 1.01
C102 C103 . 1.39(4)
C102 H102 . .99
C103 C104 . 1.40(5)
C103 H103 . 1.01
C104 C105 . 1.51(5)
C104 H104 . .95
C105 H105 . .97
C201 C202 . 1.35(5)
C201 C205 . 1.50(5)
C201 H201 . .96
C202 C203 . 1.46(4)
C202 H202 . .94
C203 C204 . 1.51(5)
C203 H203 . .97
C204 C205 . 1.44(5)
C204 H204 . .96
C205 H205 . .94
P1 F11 . 1.63(3)
P1 F12 . 1.63(2)
P1 F13 . 1.68(2)
P1 F11 '3 666' 1.63(3)
P1 F12 '3 666' 1.63(2)
P1 F13 '3 666' 1.68(2)
P2 F21 . 1.62(3)
P2 F22 . 1.64(3)
P2 F23 . 1.61(3)
P2 F21 '3 677' 1.62(3)
P2 F22 '3 677' 1.64(3)
P2 F23 '3 677' 1.61(3)
